data_4500431
loop_
_publ_author_name
'Hathwar, Venkatesha R.'
'Thakur, Tejender S.'
'Row, Tayur N. Guru'
'Desiraju, Gautam R.'

_publ_contact_author
;
 Prof. Dr. T. N. Guru Row
 Solid State and Structural Chemistry Unit
 Indian Institute of Science
 Bangalore, 560 012
 India
;
_publ_section_title
;
 Transferability of Multipole Charge Density Parameters for Supramolecular
 Synthons: A New Tool for Quantitative Crystal Engineering
;
_journal_issue 2
_journal_name_full 'Crystal Growth &amp; Design'
_journal_page_first 616
_journal_paper_doi 10.1021/cg101540y
_journal_volume 11
_journal_year 2011
_chemical_formula_moiety 'C9 H9 N O3'
_chemical_formula_sum 'C9 H9 N O3'
_chemical_formula_weight 179.17
_chemical_name_common 'p-acetamidobenzoic acid'
_space_group_IT_number 2
_symmetry_cell_setting triclinic
_symmetry_Int_Tables_number 2
_symmetry_space_group_name_Hall '-P 1'
_symmetry_space_group_name_H-M 'P -1'
_atom_sites_solution_primary direct
_atom_sites_solution_secondary difmap
_audit_conform_dict_location ftp://ftp.iucr.org/pub/cif_core.dic
_audit_conform_dict_name cif_core.dic
_audit_conform_dict_version 2.3
_audit_creation_date '17-Jul-07 T21:45:58-00:00'
_audit_creation_method 'XD routine XDCIF'
_cell_angle_alpha 89.227(2)
_cell_angle_beta 80.846(2)
_cell_angle_gamma 79.318(2)
_cell_formula_units_Z 2
_cell_length_a 5.0299(2)
_cell_length_b 6.8310(3)
_cell_length_c 12.1945(5)
_cell_measurement_reflns_used 8574
_cell_measurement_temperature 100(2)
_cell_measurement_theta_max 50.14
_cell_measurement_theta_min 3.04
_cell_volume 406.43(3)
_computing_cell_refinement 'SAINTPLUS (BRUKER-AXS)'
_computing_data_collection 'KAPPA APEX II (BRUKER-AXS)'
_computing_data_reduction 'SAINTPLUS (BRUKER-AXS)'
_computing_molecular_graphics 'XD2006   (Volkov et al, 2006)'
_computing_publication_material 'XD2006   (Volkov et al, 2006)'
_computing_structure_refinement 'XD2006   (Volkov et al, 2006)'
_computing_structure_solution 'SHELXS-97 (Sheldrick, 2008)'
_diffrn_ambient_temperature 100(2)
_diffrn_measured_fraction_theta_full 1.000
_diffrn_measured_fraction_theta_max 1.000
_diffrn_measurement_device_type 'Bruker Kappa APEX II CCD detector'
_diffrn_measurement_method '\f and \w scans'
_diffrn_radiation_monochromator graphite
_diffrn_radiation_probe x-ray
_diffrn_radiation_source 'fine-focus sealed tube'
_diffrn_radiation_type MoK\a
_diffrn_radiation_wavelength 0.71073
_diffrn_reflns_av_R_equivalents 0.0000
_diffrn_reflns_av_sigmaI/netI 0.0303
_diffrn_reflns_limit_h_max 10
_diffrn_reflns_limit_h_min -10
_diffrn_reflns_limit_k_max 14
_diffrn_reflns_limit_k_min -14
_diffrn_reflns_limit_l_max 26
_diffrn_reflns_limit_l_min -26
_diffrn_reflns_number 101574
_diffrn_reflns_theta_full 50.14
_diffrn_reflns_theta_max 50.14
_diffrn_reflns_theta_min 3.04
_exptl_absorpt_coefficient_mu 0.111
_exptl_absorpt_correction_T_max 0.9824
_exptl_absorpt_correction_T_min 0.9738
_exptl_absorpt_correction_type analytical
_exptl_absorpt_process_details 'Bruker AXS, 2008)'
_exptl_crystal_colour colorless
_exptl_crystal_density_diffrn 1.464
_exptl_crystal_density_method 'not measured'
_exptl_crystal_description block
_exptl_crystal_F_000 188
_exptl_crystal_size_max 0.24
_exptl_crystal_size_mid 0.18
_exptl_crystal_size_min 0.16
_refine_diff_density_max 0.156
_refine_diff_density_min -0.127
_refine_diff_density_rms 0.029
_refine_ls_extinction_method none
_refine_ls_goodness_of_fit_ref 1.161
_refine_ls_hydrogen_treatment mixed
_refine_ls_matrix_type full
_refine_ls_number_parameters 460
_refine_ls_number_reflns 7058
_refine_ls_number_restraints 0
_refine_ls_restrained_S_all 1.161
_refine_ls_R_factor_all 0.035
_refine_ls_R_factor_gt 0.018
_refine_ls_R_Fsqd_factor 0.022
_refine_ls_shift/su_max 0.000
_refine_ls_shift/su_mean 0.000
_refine_ls_structure_factor_coef Fsqd
_refine_ls_weighting_details
;
        calc w2 = 1/[s^2^(Fo^2^)]
;
_refine_ls_weighting_scheme calc
_refine_ls_wR_factor_ref 0.042
_reflns_number_gt 7058
_reflns_number_total 8574
_reflns_threshold_expression >3sigma(I)
_cod_data_source_file cg101540y_si_004.cif
_cod_data_source_block cd4a_m
_cod_depositor_comments
;
The following automatic conversions were performed:

'_symmetry_cell_setting' value 'Triclinic' changed to 'triclinic'
according to /home/saulius/struct/CIF-dictionaries/cif_core.dic
dictionary named 'cif_core.dic' version 2.4.1 from 2010-06-29.

Automatic conversion script
Id: cif_fix_values 1715 2011-07-08 13:25:40Z adriana 
;
_cod_database_code 4500431

loop_
_symmetry_equiv_pos_site_id
_symmetry_equiv_pos_as_xyz
1 x,y,z
2 -x,-y,-z

loop_
_atom_local_axes_atom_label
_atom_local_axes_atom0
_atom_local_axes_ax1
_atom_local_axes_atom1
_atom_local_axes_atom2
_atom_local_axes_ax2
O(1) C(7) Z O(1) O(2) Y
O(2) H(2O) Z O(2) C(7) Y
O(3) C(8) Z O(3) N(1) Y
N(1) H(1N) Z N(1) C(8) Y
C(1) C(2) Z C(1) C(6) Y
C(2) H(2) Z C(2) C(3) Y
C(3) H(3) Z C(3) C(2) Y
C(4) C(5) Z C(4) C(3) Y
C(5) H(5) Z C(5) C(6) Y
C(6) H(6) Z C(6) C(5) Y
C(7) O(1) Z C(7) O(2) Y
C(8) O(3) Z C(8) N(1) Y
C(9) H(9B) Z C(9) H(9C) Y
H(2O) O(2) Z H(2O) C(7) Y
H(1N) N(1) Z H(1N) C(4) Y
H(2) C(2) Z H(2) C(3) Y
H(3) C(3) Z H(3) C(2) Y
H(5) C(5) Z H(5) C(4) Y
H(6) C(6) Z H(6) C(5) Y
H(9A) C(9) Z H(9A) H(9B) Y
H(9B) C(9) Z H(9B) H(9C) Y
H(9C) C(9) Z H(9C) H(9B) Y

loop_
_atom_rho_multipole_atom_label
_atom_rho_multipole_coeff_Pv
_atom_rho_multipole_coeff_P00
_atom_rho_multipole_coeff_P11
_atom_rho_multipole_coeff_P1-1
_atom_rho_multipole_coeff_P10
_atom_rho_multipole_coeff_P20
_atom_rho_multipole_coeff_P21
_atom_rho_multipole_coeff_P2-1
_atom_rho_multipole_coeff_P22
_atom_rho_multipole_coeff_P2-2
_atom_rho_multipole_coeff_P30
_atom_rho_multipole_coeff_P31
_atom_rho_multipole_coeff_P3-1
_atom_rho_multipole_coeff_P32
_atom_rho_multipole_coeff_P3-2
_atom_rho_multipole_coeff_P33
_atom_rho_multipole_coeff_P3-3
_atom_rho_multipole_coeff_P40
_atom_rho_multipole_coeff_P41
_atom_rho_multipole_coeff_P4-1
_atom_rho_multipole_coeff_P42
_atom_rho_multipole_coeff_P4-2
_atom_rho_multipole_coeff_P43
_atom_rho_multipole_coeff_P4-3
_atom_rho_multipole_coeff_P44
_atom_rho_multipole_coeff_P4-4
_atom_rho_multipole_kappa
_atom_rho_multipole_kappa_prime0
_atom_rho_multipole_kappa_prime1
_atom_rho_multipole_kappa_prime2
_atom_rho_multipole_kappa_prime3
_atom_rho_multipole_kappa_prime4
O(1) 6.476(12) 0 0.000(4) -0.029(4) -0.079(4) 0.001(4) 0.012(4) 0.006(4) -0.055(4) -0.007(4) 0.048(6) -0.003(5) 0.008(5) 0.061(5) 0.006(5) 0.005(5) 0.004(5) 0 0 0 0 0 0 0 0 0 0.98521 0.938312 0.938312 0.938312 0.938312 0.938312
O(2) 6.475(12) 0 0.028(5) -0.002(5) 0.013(5) 0.012(5) -0.003(5) 0.032(5) 0.005(5) -0.009(5) 0.110(7) 0.011(6) -0.057(6) 0.010(6) 0.005(6) -0.003(6) -0.017(7) 0 0 0 0 0 0 0 0 0 0.987574 0.823672 0.823672 0.823672 0.823672 0.823672
O(3) 6.487(12) 0 -0.002(5) 0.005(5) -0.087(6) 0.005(5) -0.000(5) 0.003(5) -0.067(5) 0.006(5) 0.066(7) 0.002(6) 0.001(6) 0.003(6) -0.018(6) 0.016(6) 0.011(6) 0 0 0 0 0 0 0 0 0 0.987574 0.823672 0.823672 0.823672 0.823672 0.823672
N(1) 5.281(15) 0 0.013(7) -0.003(7) 0.025(7) 0.017(7) 0.034(6) -0.023(6) 0.014(6) 0.001(6) 0.245(8) 0.031(7) 0.046(7) 0.149(7) 0.012(7) -0.001(7) 0.036(7) 0 0 0 0 0 0 0 0 0 0.999521 0.84119 0.84119 0.84119 0.84119 0.84119
C(1) 3.87(2) 0 0.015(8) 0.039(9) 0.037(9) 0.109(8) 0.006(7) -0.037(8) -0.113(7) 0.013(7) 0.259(10) 0.003(9) -0.034(10) 0.204(9) -0.015(9) 0.002(8) 0.002(9) 0 0 0 0 0 0 0 0 0 1.026357 0.898351 0.898351 0.898351 0.898351 0.898351
C(2) 4.05(2) 0 0.018(9) -0.012(9) -0.029(10) 0.115(8) -0.000(7) 0.011(7) -0.173(7) -0.002(7) 0.268(10) -0.015(9) -0.054(10) 0.169(9) 0.005(9) 0.002(9) 0.011(9) 0 0 0 0 0 0 0 0 0 1.026357 0.898351 0.898351 0.898351 0.898351 0.898351
C(3) 4.01(2) 0 -0.029(8) 0.006(9) -0.007(10) 0.101(8) 0.013(7) -0.020(7) -0.152(7) 0.023(7) 0.278(10) 0.023(9) -0.008(10) 0.161(9) 0.003(9) 0.006(9) 0.002(9) 0 0 0 0 0 0 0 0 0 1.026357 0.898351 0.898351 0.898351 0.898351 0.898351
C(4) 3.92(2) 0 0.013(9) 0.113(9) 0.078(10) 0.130(8) -0.004(7) -0.082(7) -0.130(7) -0.004(7) 0.282(11) 0.013(9) -0.016(10) 0.211(9) 0.004(9) -0.001(9) 0.021(9) 0 0 0 0 0 0 0 0 0 1.026357 0.898351 0.898351 0.898351 0.898351 0.898351
C(5) 3.97(2) 0 -0.014(8) 0.021(9) 0.023(10) 0.103(8) 0.016(7) 0.010(7) -0.142(7) 0.018(7) 0.284(10) 0.028(9) 0.027(10) 0.173(9) -0.006(9) 0.007(9) -0.007(9) 0 0 0 0 0 0 0 0 0 1.026357 0.898351 0.898351 0.898351 0.898351 0.898351
C(6) 4.01(2) 0 0.012(8) 0.002(9) 0.001(10) 0.101(8) -0.005(7) 0.013(7) -0.186(7) -0.011(7) 0.279(11) -0.020(9) -0.023(9) 0.183(9) 0.001(9) -0.012(9) 0.009(9) 0 0 0 0 0 0 0 0 0 1.026357 0.898351 0.898351 0.898351 0.898351 0.898351
C(7) 3.901(19) 0 -0.040(8) -0.039(9) 0.049(9) 0.202(8) 0.021(7) -0.015(7) -0.201(7) 0.008(7) 0.352(10) -0.021(9) 0.010(10) 0.245(9) -0.002(9) -0.011(8) -0.005(9) 0 0 0 0 0 0 0 0 0 1.026357 0.898351 0.898351 0.898351 0.898351 0.898351
C(8) 4.03(2) 0 -0.021(8) -0.016(9) 0.092(9) 0.204(8) -0.023(7) 0.018(7) -0.178(7) -0.049(7) 0.301(11) 0.004(9) 0.015(10) 0.272(9) -0.021(9) 0.013(8) 0.045(8) 0 0 0 0 0 0 0 0 0 1.026357 0.898351 0.898351 0.898351 0.898351 0.898351
C(9) 4.18(2) 0 0.040(10) 0.033(10) 0.007(10) 0.014(8) -0.037(7) -0.039(7) -0.023(8) -0.006(7) 0.227(11) 0.013(9) 0.017(9) -0.043(9) -0.033(9) -0.006(9) -0.208(9) 0 0 0 0 0 0 0 0 0 1.026357 0.898351 0.898351 0.898351 0.898351 0.898351
H(2O) 0.598(13) 0 0 0 0.120(9) 0.165(14) 0 0 0 0 0 0 0 0 0 0 0 0 0 0 0 0 0 0 0 0 1.2 1.2 1.2 1.2 1.2 1.2
H(1N) 0.783(13) 0 0 0 0.191(10) 0.107(14) 0 0 0 0 0 0 0 0 0 0 0 0 0 0 0 0 0 0 0 0 1.2 1.2 1.2 1.2 1.2 1.2
H(2) 0.871(14) 0 0 0 0.171(10) 0.087(13) 0 0 0 0 0 0 0 0 0 0 0 0 0 0 0 0 0 0 0 0 1.2 1.2 1.2 1.2 1.2 1.2
H(3) 0.909(14) 0 0 0 0.157(10) 0.056(14) 0 0 0 0 0 0 0 0 0 0 0 0 0 0 0 0 0 0 0 0 1.2 1.2 1.2 1.2 1.2 1.2
H(5) 0.859(13) 0 0 0 0.159(10) 0.080(13) 0 0 0 0 0 0 0 0 0 0 0 0 0 0 0 0 0 0 0 0 1.2 1.2 1.2 1.2 1.2 1.2
H(6) 0.899(14) 0 0 0 0.182(10) 0.092(14) 0 0 0 0 0 0 0 0 0 0 0 0 0 0 0 0 0 0 0 0 1.2 1.2 1.2 1.2 1.2 1.2
H(9A) 0.865(16) 0 0 0 0.137(12) 0.071(16) 0 0 0 0 0 0 0 0 0 0 0 0 0 0 0 0 0 0 0 0 1.2 1.2 1.2 1.2 1.2 1.2
H(9B) 0.865(15) 0 0 0 0.122(11) 0.061(15) 0 0 0 0 0 0 0 0 0 0 0 0 0 0 0 0 0 0 0 0 1.2 1.2 1.2 1.2 1.2 1.2
H(9C) 0.853(15) 0 0 0 0.115(11) 0.054(14) 0 0 0 0 0 0 0 0 0 0 0 0 0 0 0 0 0 0 0 0 1.2 1.2 1.2 1.2 1.2 1.2

loop_
_atom_site_aniso_label
_atom_site_aniso_U_11
_atom_site_aniso_U_22
_atom_site_aniso_U_33
_atom_site_aniso_U_12
_atom_site_aniso_U_13
_atom_site_aniso_U_23
O(1) 0.01891(9) 0.01173(6) 0.01889(8) 0.00094(6) -0.00717(7) -0.00323(5)
O(2) 0.01765(8) 0.01541(6) 0.02262(8) -0.00164(6) -0.00917(7) -0.00619(6)
O(3) 0.01157(7) 0.01827(7) 0.02017(7) -0.00212(6) -0.00324(6) -0.00395(6)
N(1) 0.01123(6) 0.01233(5) 0.01575(6) -0.00252(5) -0.00263(5) -0.00428(4)
C(1) 0.01228(7) 0.01030(5) 0.01204(5) -0.00203(5) -0.00322(5) -0.00149(4)
C(2) 0.01438(7) 0.01154(5) 0.01596(6) -0.00028(5) -0.00634(5) -0.00234(5)
C(3) 0.01351(7) 0.01281(6) 0.01623(6) -0.00074(5) -0.00640(5) -0.00327(5)
C(4) 0.01105(6) 0.01094(5) 0.01260(6) -0.00202(5) -0.00292(5) -0.00215(4)
C(5) 0.01362(7) 0.01203(5) 0.01501(6) -0.00006(5) -0.00568(5) -0.00310(5)
C(6) 0.01347(7) 0.01233(6) 0.01405(6) -0.00071(5) -0.00535(5) -0.00303(5)
C(7) 0.01303(7) 0.01040(5) 0.01291(6) -0.00211(5) -0.00338(5) -0.00147(4)
C(8) 0.01246(7) 0.01108(5) 0.01315(6) -0.00184(5) -0.00259(5) -0.00191(4)
C(9) 0.02098(9) 0.01226(6) 0.01736(7) -0.00324(6) -0.00239(6) -0.00400(5)
H(2O) 0.032498 0.024571 0.036413 -0.00104 -0.011908 -0.012045
H(1N) 0.020035 0.030613 0.042499 -0.007665 -0.005564 -0.011992
H(2) 0.032287 0.025595 0.04083 0.008296 -0.018793 -0.006762
H(3) 0.031191 0.034519 0.04116 0.001756 -0.022669 -0.011961
H(5) 0.032612 0.023623 0.035728 0.007164 -0.016004 -0.004309
H(6) 0.032806 0.032553 0.035366 0.001459 -0.021263 -0.009072
H(9A) 0.027356 0.037057 0.055823 -0.004327 -0.013412 -0.013884
H(9B) 0.060955 0.024124 0.034418 -0.008196 -0.011797 0.003694
H(9C) 0.037791 0.038262 0.032916 -0.009298 0.007901 -0.012103

loop_
_atom_site_label
_atom_site_fract_x
_atom_site_fract_y
_atom_site_fract_z
_atom_site_occupancy
_atom_site_symmetry_multiplicity
_atom_site_U_iso_or_equiv
O(1) 0.34921(5) 1.39813(3) 0.908375(19) 1 2 0.017
O(2) 0.73644(5) 1.27160(3) 0.974308(19) 1 2 0.018
O(3) 1.13422(4) 0.45472(3) 0.631555(18) 1 2 0.017
N(1) 0.66725(4) 0.53711(2) 0.670673(15) 1 2 0.013
C(1) 0.58165(4) 1.07088(2) 0.851562(14) 1 2 0.011
C(2) 0.40138(4) 1.05094(3) 0.777952(16) 1 2 0.014
C(3) 0.43497(4) 0.87434(3) 0.717674(16) 1 2 0.014
C(4) 0.64670(4) 0.71537(2) 0.731393(14) 1 2 0.011
C(5) 0.82414(4) 0.73325(3) 0.806670(15) 1 2 0.013
C(6) 0.79166(4) 0.91133(3) 0.865825(15) 1 2 0.013
C(7) 0.54633(4) 1.26088(2) 0.914166(14) 1 2 0.012
C(8) 0.90624(4) 0.41725(2) 0.625849(14) 1 2 0.012
C(9) 0.87443(5) 0.23050(3) 0.568956(18) 1 2 0.017
H(2O) 0.680139 1.395234 1.016504 1 2 0.031
H(1N) 0.486084 0.503518 0.659781 1 2 0.030
H(2) 0.240807 1.172676 0.76451 1 2 0.033
H(3) 0.29646 0.862596 0.660255 1 2 0.035
H(5) 0.977079 0.606669 0.820619 1 2 0.031
H(6) 0.925623 0.921116 0.925372 1 2 0.033
H(9A) 0.672181 0.243064 0.551597 1 2 0.039
H(9B) 0.902144 0.111271 0.624885 1 2 0.039
H(9C) 1.030068 0.201226 0.498598 1 2 0.037

loop_
_atom_type_symbol
_atom_type_description
_atom_type_scat_dispersion_real
_atom_type_scat_dispersion_imag
_atom_type_scat_source
C C 0.0033 0.0016 'International Tables Vol C Tables 4.2.6.8 and 6.1.1.4'
H H 0.0000 0.0000 'International Tables Vol C Tables 4.2.6.8 and 6.1.1.4'
N N 0.0061 0.0033 'International Tables Vol C Tables 4.2.6.8 and 6.1.1.4'
O O 0.0106 0.0060 'International Tables Vol C Tables 4.2.6.8 and 6.1.1.4'

loop_
_geom_angle_atom_site_label_1
_geom_angle_atom_site_label_2
_geom_angle_atom_site_label_3
_geom_angle
_geom_angle_site_symmetry_1
_geom_angle_site_symmetry_2
_geom_angle_site_symmetry_3
_geom_angle_publ_flag
C(7) O(2) H(2O) 106.95(2) 1_555 1_555 1_555 yes
C(4) N(1) C(8) 125.106(16) 1_555 1_555 1_555 yes
C(4) N(1) H(1N) 114.662(16) 1_555 1_555 1_555 yes
C(8) N(1) H(1N) 120.209(15) 1_555 1_555 1_555 yes
C(2) C(1) C(6) 119.775(15) 1_555 1_555 1_555 yes
C(2) C(1) C(7) 119.374(16) 1_555 1_555 1_555 yes
C(6) C(1) C(7) 120.850(16) 1_555 1_555 1_555 yes
C(1) C(2) C(3) 119.842(17) 1_555 1_555 1_555 yes
C(1) C(2) H(2) 121.024(15) 1_555 1_555 1_555 yes
C(3) C(2) H(2) 119.088(17) 1_555 1_555 1_555 yes
C(2) C(3) C(4) 120.288(17) 1_555 1_555 1_555 yes
C(2) C(3) H(3) 118.825(18) 1_555 1_555 1_555 yes
C(4) C(3) H(3) 120.886(15) 1_555 1_555 1_555 yes
N(1) C(4) C(3) 118.108(16) 1_555 1_555 1_555 yes
N(1) C(4) C(5) 121.802(17) 1_555 1_555 1_555 yes
C(3) C(4) C(5) 120.047(15) 1_555 1_555 1_555 yes
C(4) C(5) C(6) 119.421(17) 1_555 1_555 1_555 yes
C(4) C(5) H(5) 119.307(15) 1_555 1_555 1_555 yes
C(6) C(5) H(5) 121.207(17) 1_555 1_555 1_555 yes
C(1) C(6) C(5) 120.607(16) 1_555 1_555 1_555 yes
C(1) C(6) H(6) 120.816(15) 1_555 1_555 1_555 yes
C(5) C(6) H(6) 118.519(17) 1_555 1_555 1_555 yes
O(1) C(7) O(2) 123.487(18) 1_555 1_555 1_555 yes
O(1) C(7) C(1) 121.417(18) 1_555 1_555 1_555 yes
O(2) C(7) C(1) 115.096(17) 1_555 1_555 1_555 yes
O(3) C(8) N(1) 123.447(17) 1_555 1_555 1_555 yes
O(3) C(8) C(9) 121.448(19) 1_555 1_555 1_555 yes
N(1) C(8) C(9) 115.100(17) 1_555 1_555 1_555 yes
C(8) C(9) H(9A) 110.488(17) 1_555 1_555 1_555 yes
C(8) C(9) H(9B) 108.187(17) 1_555 1_555 1_555 yes
C(8) C(9) H(9C) 108.185(17) 1_555 1_555 1_555 yes
H(9A) C(9) H(9B) 106.162(19) 1_555 1_555 1_555 yes
H(9A) C(9) H(9C) 114.74(2) 1_555 1_555 1_555 yes
H(9B) C(9) H(9C) 108.887(19) 1_555 1_555 1_555 yes

loop_
_geom_bond_atom_site_label_1
_geom_bond_atom_site_label_2
_geom_bond_distance
_geom_bond_site_symmetry_1
_geom_bond_site_symmetry_2
_geom_bond_publ_flag
O(1) C(7) 1.2421(3) 1_555 1_555 yes
O(2) C(7) 1.3070(3) 1_555 1_555 yes
O(2) H(2O) 0.967 1_555 1_555 yes
O(3) C(8) 1.2329(3) 1_555 1_555 yes
N(1) C(4) 1.4125(2) 1_555 1_555 yes
N(1) C(8) 1.3610(3) 1_555 1_555 yes
N(1) H(1N) 1.009 1_555 1_555 yes
C(1) C(2) 1.3980(2) 1_555 1_555 yes
C(1) C(6) 1.4001(3) 1_555 1_555 yes
C(1) C(7) 1.4822(2) 1_555 1_555 yes
C(2) C(3) 1.3904(2) 1_555 1_555 yes
C(2) H(2) 1.077 1_555 1_555 yes
C(3) C(4) 1.4015(3) 1_555 1_555 yes
C(3) H(3) 1.077 1_555 1_555 yes
C(4) C(5) 1.3994(2) 1_555 1_555 yes
C(5) C(6) 1.3926(2) 1_555 1_555 yes
C(5) H(5) 1.077 1_555 1_555 yes
C(6) H(6) 1.077 1_555 1_555 yes
C(8) C(9) 1.5064(2) 1_555 1_555 yes
C(9) H(9A) 1.059 1_555 1_555 yes
C(9) H(9B) 1.059 1_555 1_555 yes
C(9) H(9C) 1.059 1_555 1_555 yes

loop_
_geom_torsion_atom_site_label_1
_geom_torsion_atom_site_label_2
_geom_torsion_atom_site_label_3
_geom_torsion_atom_site_label_4
_geom_torsion
_geom_torsion_site_symmetry_1
_geom_torsion_site_symmetry_2
_geom_torsion_site_symmetry_3
_geom_torsion_site_symmetry_4
_geom_torsion_publ_flag
H(2O) O(2) C(7) O(1) 6.13(2) 1_555 1_555 1_555 1_555 yes
H(2O) O(2) C(7) C(1) -174.08(3) 1_555 1_555 1_555 1_555 yes
C(4) N(1) C(8) O(3) -1.694(19) 1_555 1_555 1_555 1_555 yes
C(8) N(1) C(4) C(3) 143.25(3) 1_555 1_555 1_555 1_555 yes
C(8) N(1) C(4) C(5) -39.145(19) 1_555 1_555 1_555 1_555 yes
C(4) N(1) C(8) C(9) 177.48(3) 1_555 1_555 1_555 1_555 yes
H(1N) N(1) C(4) C(3) -34.973(17) 1_555 1_555 1_555 1_555 yes
H(1N) N(1) C(4) C(5) 142.63(3) 1_555 1_555 1_555 1_555 yes
H(1N) N(1) C(8) O(3) 176.44(3) 1_555 1_555 1_555 1_555 yes
H(1N) N(1) C(8) C(9) -4.381(17) 1_555 1_555 1_555 1_555 yes
C(6) C(1) C(2) C(3) -1.296(17) 1_555 1_555 1_555 1_555 yes
C(2) C(1) C(6) C(5) 0.511(17) 1_555 1_555 1_555 1_555 yes
C(6) C(1) C(2) H(2) -178.81(3) 1_555 1_555 1_555 1_555 yes
C(2) C(1) C(6) H(6) -176.67(3) 1_555 1_555 1_555 1_555 yes
C(2) C(1) C(7) O(1) 4.90(2) 1_555 1_555 1_555 1_555 yes
C(2) C(1) C(7) O(2) -174.89(3) 1_555 1_555 1_555 1_555 yes
C(7) C(1) C(2) C(3) 179.12(3) 1_555 1_555 1_555 1_555 yes
C(7) C(1) C(2) H(2) 1.603(16) 1_555 1_555 1_555 1_555 yes
C(6) C(1) C(7) O(1) -174.68(3) 1_555 1_555 1_555 1_555 yes
C(6) C(1) C(7) O(2) 5.525(18) 1_555 1_555 1_555 1_555 yes
C(7) C(1) C(6) C(5) -179.91(3) 1_555 1_555 1_555 1_555 yes
C(7) C(1) C(6) H(6) 2.909(16) 1_555 1_555 1_555 1_555 yes
C(1) C(2) C(3) C(4) 0.778(17) 1_555 1_555 1_555 1_555 yes
C(1) C(2) C(3) H(3) -178.89(3) 1_555 1_555 1_555 1_555 yes
H(2) C(2) C(3) C(4) 178.34(3) 1_555 1_555 1_555 1_555 yes
H(2) C(2) C(3) H(3) -1.331(16) 1_555 1_555 1_555 1_555 yes
C(2) C(3) C(4) N(1) 178.18(3) 1_555 1_555 1_555 1_555 yes
C(2) C(3) C(4) C(5) 0.530(18) 1_555 1_555 1_555 1_555 yes
H(3) C(3) C(4) N(1) -2.161(16) 1_555 1_555 1_555 1_555 yes
H(3) C(3) C(4) C(5) -179.81(3) 1_555 1_555 1_555 1_555 yes
N(1) C(4) C(5) C(6) -178.86(3) 1_555 1_555 1_555 1_555 yes
N(1) C(4) C(5) H(5) -1.766(16) 1_555 1_555 1_555 1_555 yes
C(3) C(4) C(5) C(6) -1.309(17) 1_555 1_555 1_555 1_555 yes
C(3) C(4) C(5) H(5) 175.79(3) 1_555 1_555 1_555 1_555 yes
C(4) C(5) C(6) C(1) 0.790(17) 1_555 1_555 1_555 1_555 yes
C(4) C(5) C(6) H(6) 178.04(3) 1_555 1_555 1_555 1_555 yes
H(5) C(5) C(6) C(1) -176.25(3) 1_555 1_555 1_555 1_555 yes
H(5) C(5) C(6) H(6) 0.996(16) 1_555 1_555 1_555 1_555 yes
O(3) C(8) C(9) H(9A) -163.57(3) 1_555 1_555 1_555 1_555 yes
O(3) C(8) C(9) H(9B) 80.62(2) 1_555 1_555 1_555 1_555 yes
O(3) C(8) C(9) H(9C) -37.19(2) 1_555 1_555 1_555 1_555 yes
N(1) C(8) C(9) H(9A) 17.238(17) 1_555 1_555 1_555 1_555 yes
N(1) C(8) C(9) H(9B) -98.58(2) 1_555 1_555 1_555 1_555 yes
N(1) C(8) C(9) H(9C) 143.61(2) 1_555 1_555 1_555 1_555 yes
